data_1503220
loop_
_publ_author_name
'Fujiwara, Kyohei'
'Kurahashi, Takuya'
'Matsubara, Seijiro'

_publ_section_title
;
 Decarbonylative cycloaddition of phthalimides with 1,3-dienes.
;
_journal_issue 20
_journal_name_full 'Organic letters'
_journal_page_first 4548
_journal_page_last 4551
_journal_paper_doi 10.1021/ol101842y
_journal_volume 12
_journal_year 2010
_chemical_formula_sum 'C20 H22 N2 O2'
_chemical_formula_weight 322.40
_chemical_name_systematic
; 
 ? 
;
_space_group_IT_number 14
_symmetry_cell_setting monoclinic
_symmetry_space_group_name_Hall '-P 2ybc'
_symmetry_space_group_name_H-M 'P 1 21/c 1'
_atom_sites_solution_hydrogens geom
_atom_sites_solution_primary direct
_atom_sites_solution_secondary difmap
_audit_creation_method SHELXL-97
_cell_angle_alpha 90.00
_cell_angle_beta 97.844(8)
_cell_angle_gamma 90.00
_cell_formula_units_Z 4
_cell_length_a 9.174(4)
_cell_length_b 17.881(8)
_cell_length_c 10.373(4)
_cell_measurement_reflns_used 1348
_cell_measurement_temperature 273(2)
_cell_measurement_theta_max 21.71
_cell_measurement_theta_min 2.24
_cell_volume 1685.7(12)
_computing_cell_refinement 'Bruker SMART'
_computing_data_collection 'Bruker SMART'
_computing_data_reduction 'Bruker SAINT'
_computing_molecular_graphics 'Bruker SHELXTL'
_computing_publication_material 'Bruker SHELXTL'
_computing_structure_refinement 'SHELXL-97 (Sheldrick, 1997)'
_computing_structure_solution 'SHELXS-97 (Sheldrick, 1990)'
_diffrn_ambient_temperature 273(2)
_diffrn_measured_fraction_theta_full 0.983
_diffrn_measured_fraction_theta_max 0.983
_diffrn_measurement_device_type 'CCD area detector'
_diffrn_measurement_method 'phi and omega scans'
_diffrn_radiation_monochromator graphite
_diffrn_radiation_source 'fine-focus sealed tube'
_diffrn_radiation_type MoK\a
_diffrn_radiation_wavelength 0.71073
_diffrn_reflns_av_R_equivalents 0.0843
_diffrn_reflns_av_sigmaI/netI 0.1030
_diffrn_reflns_limit_h_max 11
_diffrn_reflns_limit_h_min -11
_diffrn_reflns_limit_k_max 22
_diffrn_reflns_limit_k_min -22
_diffrn_reflns_limit_l_max 13
_diffrn_reflns_limit_l_min -7
_diffrn_reflns_number 9696
_diffrn_reflns_theta_full 27.09
_diffrn_reflns_theta_max 27.09
_diffrn_reflns_theta_min 2.24
_exptl_absorpt_coefficient_mu 0.083
_exptl_absorpt_correction_T_max 0.9837
_exptl_absorpt_correction_T_min 0.9521
_exptl_absorpt_correction_type none
_exptl_crystal_colour colorless
_exptl_crystal_density_diffrn 1.270
_exptl_crystal_density_method 'not measured'
_exptl_crystal_description prism
_exptl_crystal_F_000 688
_exptl_crystal_size_max 0.60
_exptl_crystal_size_mid 0.30
_exptl_crystal_size_min 0.20
_refine_diff_density_max 0.254
_refine_diff_density_min -0.304
_refine_diff_density_rms 0.057
_refine_ls_extinction_method none
_refine_ls_goodness_of_fit_ref 0.913
_refine_ls_hydrogen_treatment constr
_refine_ls_matrix_type full
_refine_ls_number_parameters 218
_refine_ls_number_reflns 3657
_refine_ls_number_restraints 0
_refine_ls_restrained_S_all 0.913
_refine_ls_R_factor_all 0.1267
_refine_ls_R_factor_gt 0.0574
_refine_ls_shift/su_max 0.000
_refine_ls_shift/su_mean 0.000
_refine_ls_structure_factor_coef Fsqd
_refine_ls_weighting_details 'calc w=1/[\s^2^(Fo^2^)+(0.0781P)^2^+0.0000P] where P=(Fo^2^+2Fc^2^)/3'
_refine_ls_weighting_scheme calc
_refine_ls_wR_factor_gt 0.1330
_refine_ls_wR_factor_ref 0.1659
_reflns_number_gt 1750
_reflns_number_total 3657
_reflns_threshold_expression >2sigma(I)
_cod_data_source_file ol101842y_si_002.cif
_cod_data_source_block 3na
_cod_depositor_comments
;
The following automatic conversions were performed:

'_symmetry_cell_setting' value 'Monoclinic' changed to 'monoclinic'
according to /home/saulius/struct/CIF-dictionaries/cif_core.dic
dictionary named 'cif_core.dic' version 2.4.2 from 2011-04-26.

Automatic conversion script
Id: cif_fix_values 1715 2011-07-08 13:25:40Z adriana 
;
_cod_original_sg_symbol_H-M P2(1)/c
_cod_database_code 1503220

loop_
_symmetry_equiv_pos_as_xyz
'x, y, z'
'-x, y+1/2, -z+1/2'
'-x, -y, -z'
'x, -y-1/2, z-1/2'

loop_
_atom_site_label
_atom_site_type_symbol
_atom_site_fract_x
_atom_site_fract_y
_atom_site_fract_z
_atom_site_U_iso_or_equiv
_atom_site_adp_type
_atom_site_occupancy
_atom_site_symmetry_multiplicity
_atom_site_calc_flag
_atom_site_refinement_flags
O2 O 0.61931(18) -0.00111(11) 0.32225(16) 0.0567(6) Uani 1 1 d .
N2 N 0.59273(19) 0.13926(13) 0.39267(17) 0.0416(6) Uani 1 1 d .
O1 O 0.14067(18) 0.06482(11) -0.10529(16) 0.0566(6) Uani 1 1 d .
C6 C 0.4142(2) 0.00173(16) 0.1551(2) 0.0379(6) Uani 1 1 d .
N1 N 0.49429(19) 0.10799(13) 0.29229(16) 0.0384(5) Uani 1 1 d .
C5 C 0.3206(2) 0.04871(15) 0.0737(2) 0.0375(6) Uani 1 1 d .
C7 C 0.5181(2) 0.03488(16) 0.2643(2) 0.0397(6) Uani 1 1 d .
C9 C 0.3260(2) 0.13055(15) 0.09685(19) 0.0396(6) Uani 1 1 d .
H9A H 0.2327 0.1525 0.0604 0.048 Uiso 1 1 calc R
H9B H 0.4021 0.1522 0.0522 0.048 Uiso 1 1 calc R
C10 C 0.2284(2) 0.12709(16) 0.3113(2) 0.0411(7) Uani 1 1 d .
C1 C 0.2280(2) 0.01661(16) -0.0295(2) 0.0435(7) Uani 1 1 d .
C8 C 0.3574(2) 0.15025(15) 0.2425(2) 0.0369(6) Uani 1 1 d .
C15 C 0.3846(3) 0.23409(15) 0.2600(2) 0.0447(7) Uani 1 1 d .
H15A H 0.4615 0.2491 0.2097 0.054 Uiso 1 1 calc R
H15B H 0.4191 0.2443 0.3509 0.054 Uiso 1 1 calc R
C16 C 0.5880(3) 0.13225(16) 0.5228(2) 0.0484(7) Uani 1 1 d .
H16 H 0.5148 0.1088 0.5619 0.058 Uiso 1 1 calc R
C2 C 0.2264(3) -0.05998(18) -0.0466(2) 0.0533(8) Uani 1 1 d .
H2 H 0.1623 -0.0813 -0.1138 0.064 Uiso 1 1 calc R
C4 C 0.4142(3) -0.07416(18) 0.1360(2) 0.0514(8) Uani 1 1 d .
H4 H 0.4778 -0.1045 0.1906 0.062 Uiso 1 1 calc R
C18 C 0.7917(3) 0.19261(18) 0.4903(3) 0.0571(8) Uani 1 1 d .
H18 H 0.8810 0.2179 0.5056 0.069 Uiso 1 1 calc R
C14 C 0.2467(3) 0.28069(18) 0.2172(3) 0.0561(8) Uani 1 1 d .
H14A H 0.2679 0.3330 0.2357 0.067 Uiso 1 1 calc R
H14B H 0.2187 0.2755 0.1240 0.067 Uiso 1 1 calc R
C19 C 0.7172(2) 0.17519(16) 0.3725(2) 0.0494(8) Uani 1 1 d .
H19 H 0.7464 0.1860 0.2922 0.059 Uiso 1 1 calc R
C3 C 0.3196(3) -0.10526(18) 0.0355(3) 0.0569(8) Uani 1 1 d .
H3 H 0.3184 -0.1568 0.0230 0.068 Uiso 1 1 calc R
C17 C 0.7105(3) 0.16591(18) 0.5845(3) 0.0593(9) Uani 1 1 d .
H17 H 0.7358 0.1704 0.6741 0.071 Uiso 1 1 calc R
C12 C 0.0913(3) 0.17350(18) 0.2717(3) 0.0566(9) Uani 1 1 d .
H12A H 0.0534 0.1628 0.1816 0.068 Uiso 1 1 calc R
H12B H 0.0164 0.1593 0.3247 0.068 Uiso 1 1 calc R
C11 C 0.2316(3) 0.07411(18) 0.3989(2) 0.0577(8) Uani 1 1 d .
H11A H 0.1484 0.0642 0.4383 0.069 Uiso 1 1 calc R
H11B H 0.3170 0.0464 0.4216 0.069 Uiso 1 1 calc R
C20 C 0.0439(3) 0.03510(19) -0.2130(3) 0.0691(10) Uani 1 1 d .
H20A H 0.0995 0.0059 -0.2668 0.104 Uiso 1 1 calc R
H20B H -0.0039 0.0754 -0.2632 0.104 Uiso 1 1 calc R
H20C H -0.0288 0.0040 -0.1813 0.104 Uiso 1 1 calc R
C13 C 0.1207(3) 0.25606(19) 0.2867(3) 0.0626(9) Uani 1 1 d .
H13A H 0.1434 0.2680 0.3785 0.075 Uiso 1 1 calc R
H13B H 0.0327 0.2835 0.2522 0.075 Uiso 1 1 calc R

loop_
_atom_site_aniso_label
_atom_site_aniso_U_11
_atom_site_aniso_U_22
_atom_site_aniso_U_33
_atom_site_aniso_U_23
_atom_site_aniso_U_13
_atom_site_aniso_U_12
O2 0.0525(10) 0.0727(16) 0.0432(10) 0.0067(9) 0.0000(9) 0.0172(10)
N2 0.0337(10) 0.0602(17) 0.0296(10) -0.0009(9) 0.0001(8) -0.0024(10)
O1 0.0592(10) 0.0631(15) 0.0418(10) -0.0052(9) -0.0140(8) -0.0037(10)
C6 0.0459(13) 0.0406(18) 0.0291(12) 0.0019(11) 0.0119(10) 0.0002(13)
N1 0.0324(10) 0.0523(16) 0.0287(10) -0.0022(9) -0.0026(8) 0.0021(10)
C5 0.0388(13) 0.0465(18) 0.0291(12) -0.0007(11) 0.0118(10) -0.0040(12)
C7 0.0381(13) 0.056(2) 0.0265(11) 0.0050(11) 0.0089(10) 0.0041(13)
C9 0.0418(13) 0.0523(19) 0.0244(11) -0.0019(11) 0.0032(9) 0.0009(12)
C10 0.0388(13) 0.056(2) 0.0275(11) -0.0062(11) 0.0011(10) -0.0043(12)
C1 0.0454(14) 0.054(2) 0.0319(12) -0.0012(12) 0.0072(11) -0.0049(14)
C8 0.0317(12) 0.0540(19) 0.0240(11) -0.0014(10) -0.0001(9) -0.0007(12)
C15 0.0455(14) 0.050(2) 0.0372(13) -0.0048(12) -0.0006(11) -0.0038(13)
C16 0.0443(14) 0.074(2) 0.0277(12) 0.0013(12) 0.0057(10) -0.0012(14)
C2 0.0569(16) 0.062(2) 0.0407(14) -0.0076(13) 0.0066(12) -0.0118(16)
C4 0.0593(16) 0.059(2) 0.0375(14) 0.0033(13) 0.0121(12) 0.0043(15)
C18 0.0348(13) 0.082(3) 0.0520(17) -0.0094(15) -0.0023(12) -0.0097(14)
C14 0.0563(16) 0.056(2) 0.0519(16) -0.0065(14) -0.0088(13) 0.0056(15)
C19 0.0336(13) 0.072(2) 0.0433(15) -0.0012(13) 0.0073(11) -0.0024(13)
C3 0.0739(18) 0.046(2) 0.0541(16) -0.0059(14) 0.0197(14) -0.0086(16)
C17 0.0470(15) 0.092(3) 0.0359(14) -0.0106(14) -0.0059(12) 0.0030(15)
C12 0.0352(13) 0.082(3) 0.0515(16) -0.0131(15) 0.0031(12) 0.0012(14)
C11 0.0438(14) 0.089(3) 0.0414(15) -0.0006(15) 0.0097(11) -0.0081(15)
C20 0.0626(17) 0.087(3) 0.0506(17) -0.0121(16) -0.0192(14) -0.0079(17)
C13 0.0485(16) 0.075(3) 0.0601(17) -0.0171(16) -0.0086(14) 0.0178(16)

loop_
_atom_type_symbol
_atom_type_description
_atom_type_scat_dispersion_real
_atom_type_scat_dispersion_imag
_atom_type_scat_source
C C 0.0033 0.0016 'International Tables Vol C Tables 4.2.6.8 and 6.1.1.4'
H H 0.0000 0.0000 'International Tables Vol C Tables 4.2.6.8 and 6.1.1.4'
N N 0.0061 0.0033 'International Tables Vol C Tables 4.2.6.8 and 6.1.1.4'
O O 0.0106 0.0060 'International Tables Vol C Tables 4.2.6.8 and 6.1.1.4'

loop_
_geom_angle_atom_site_label_1
_geom_angle_atom_site_label_2
_geom_angle_atom_site_label_3
_geom_angle
C19 N2 C16 109.81(19)
C19 N2 N1 123.26(19)
C16 N2 N1 126.6(2)
C1 O1 C20 118.2(2)
C4 C6 C5 121.3(2)
C4 C6 C7 119.2(2)
C5 C6 C7 119.5(3)
C7 N1 N2 115.87(17)
C7 N1 C8 124.18(18)
N2 N1 C8 118.8(2)
C1 C5 C6 118.4(3)
C1 C5 C9 122.3(2)
C6 C5 C9 119.4(2)
O2 C7 N1 122.3(2)
O2 C7 C6 121.8(3)
N1 C7 C6 115.9(2)
C5 C9 C8 112.5(2)
C5 C9 H9A 109.1
C8 C9 H9A 109.1
C5 C9 H9B 109.1
C8 C9 H9B 109.1
H9A C9 H9B 107.8
C11 C10 C12 121.6(2)
C11 C10 C8 125.3(2)
C12 C10 C8 113.2(2)
O1 C1 C2 124.2(2)
O1 C1 C5 115.7(3)
C2 C1 C5 120.1(2)
N1 C8 C10 111.76(19)
N1 C8 C15 109.79(17)
C10 C8 C15 109.7(2)
N1 C8 C9 105.02(18)
C10 C8 C9 110.20(17)
C15 C8 C9 110.30(19)
C8 C15 C14 112.63(19)
C8 C15 H15A 109.1
C14 C15 H15A 109.1
C8 C15 H15B 109.1
C14 C15 H15B 109.1
H15A C15 H15B 107.8
C17 C16 N2 106.9(2)
C17 C16 H16 126.6
N2 C16 H16 126.6
C1 C2 C3 120.5(2)
C1 C2 H2 119.8
C3 C2 H2 119.8
C6 C4 C3 119.7(2)
C6 C4 H4 120.2
C3 C4 H4 120.2
C19 C18 C17 107.6(2)
C19 C18 H18 126.2
C17 C18 H18 126.2
C13 C14 C15 111.1(2)
C13 C14 H14A 109.4
C15 C14 H14A 109.4
C13 C14 H14B 109.4
C15 C14 H14B 109.4
H14A C14 H14B 108.0
N2 C19 C18 107.7(2)
N2 C19 H19 126.2
C18 C19 H19 126.2
C4 C3 C2 120.1(3)
C4 C3 H3 119.9
C2 C3 H3 119.9
C16 C17 C18 108.0(2)
C16 C17 H17 126.0
C18 C17 H17 126.0
C13 C12 C10 112.2(2)
C13 C12 H12A 109.2
C10 C12 H12A 109.2
C13 C12 H12B 109.2
C10 C12 H12B 109.2
H12A C12 H12B 107.9
C10 C11 H11A 120.0
C10 C11 H11B 120.0
H11A C11 H11B 120.0
O1 C20 H20A 109.5
O1 C20 H20B 109.5
H20A C20 H20B 109.5
O1 C20 H20C 109.5
H20A C20 H20C 109.5
H20B C20 H20C 109.5
C12 C13 C14 112.0(2)
C12 C13 H13A 109.2
C14 C13 H13A 109.2
C12 C13 H13B 109.2
C14 C13 H13B 109.2
H13A C13 H13B 107.9

loop_
_geom_bond_atom_site_label_1
_geom_bond_atom_site_label_2
_geom_bond_distance
O2 C7 1.219(3)
N2 C19 1.351(3)
N2 C16 1.363(3)
N2 N1 1.398(2)
O1 C1 1.353(3)
O1 C20 1.431(3)
C6 C4 1.371(4)
C6 C5 1.399(3)
C6 C7 1.499(3)
N1 C7 1.363(3)
N1 C8 1.496(3)
C5 C1 1.396(3)
C5 C9 1.483(4)
C9 C8 1.539(3)
C9 H9A 0.9700
C9 H9B 0.9700
C10 C11 1.310(4)
C10 C12 1.516(3)
C10 C8 1.521(3)
C1 C2 1.381(4)
C8 C15 1.527(4)
C15 C14 1.530(3)
C15 H15A 0.9700
C15 H15B 0.9700
C16 C17 1.356(3)
C16 H16 0.9300
C2 C3 1.383(4)
C2 H2 0.9300
C4 C3 1.380(4)
C4 H4 0.9300
C18 C19 1.352(3)
C18 C17 1.392(4)
C18 H18 0.9300
C14 C13 1.510(4)
C14 H14A 0.9700
C14 H14B 0.9700
C19 H19 0.9300
C3 H3 0.9300
C17 H17 0.9300
C12 C13 1.505(4)
C12 H12A 0.9700
C12 H12B 0.9700
C11 H11A 0.9300
C11 H11B 0.9300
C20 H20A 0.9600
C20 H20B 0.9600
C20 H20C 0.9600
C13 H13A 0.9700
C13 H13B 0.9700
